data_7213226
loop_
_publ_author_name
'Liu, You-Cheng'
'Wang, Hong-Yi'
'Yang, Qing-Chuan'
'Mak, Thomas C. W.'

_publ_section_title
;
 Mechanism of reduction of 1,1-diphenyl-2,2-dinitroethylene by
 1-benzyl-1,4-dihydronicotinamide: transition state with partial diradical
 and partial covalent bonding character
;
_journal_issue 4
_journal_name_full 'Journal of the Chemical Society, Perkin Transactions 2'
_journal_page_first 649
_journal_paper_doi 10.1039/a909716c
_journal_year 2000
_chemical_formula_sum 'C14 H10 N2 O4'
_chemical_formula_weight 270.24
_chemical_name_systematic
; 
 ? 
;
_space_group_IT_number 14
_symmetry_cell_setting monoclinic
_symmetry_space_group_name_Hall '-P 2ybc'
_symmetry_space_group_name_H-M 'P 1 21/c 1'
_atom_sites_solution_hydrogens geom
_atom_sites_solution_primary direct
_atom_sites_solution_secondary difmap
_audit_creation_method SHELXL-97
_cell_angle_alpha 90.00
_cell_angle_beta 96.86(3)
_cell_angle_gamma 90.00
_cell_formula_units_Z 4
_cell_length_a 9.637(2)
_cell_length_b 15.251(3)
_cell_length_c 9.109(2)
_cell_measurement_temperature 294(2)
_cell_volume 1329.2(5)
_computing_cell_refinement 'BIOTEX Rigaku'
_computing_data_collection 'RAXIS Rigaku'
_computing_data_reduction 'BIOTEX Rigaku'
_computing_molecular_graphics 'Siemens SHELXTL'
_computing_publication_material 'Siemens SHELXTL'
_computing_structure_refinement 'SHELXL-97 (Sheldrick, 1997)'
_computing_structure_solution 'SHELXS-97 (Sheldrick, 1990)'
_diffrn_ambient_temperature 294(2)
_diffrn_measured_fraction_theta_full 0.822
_diffrn_measured_fraction_theta_max 0.822
_diffrn_measurement_device_type 'IP Rigaku'
_diffrn_measurement_method IP
_diffrn_radiation_monochromator graphite
_diffrn_radiation_source 'rotation anode'
_diffrn_radiation_type MoK\a
_diffrn_radiation_wavelength 0.71073
_diffrn_reflns_av_R_equivalents 0.0475
_diffrn_reflns_av_sigmaI/netI 0.0630
_diffrn_reflns_limit_h_max 11
_diffrn_reflns_limit_h_min -11
_diffrn_reflns_limit_k_max 18
_diffrn_reflns_limit_k_min -18
_diffrn_reflns_limit_l_max 10
_diffrn_reflns_limit_l_min 0
_diffrn_reflns_number 3385
_diffrn_reflns_theta_full 25.55
_diffrn_reflns_theta_max 25.55
_diffrn_reflns_theta_min 2.13
_exptl_absorpt_coefficient_mu 0.101
_exptl_absorpt_correction_T_max 1.224
_exptl_absorpt_correction_T_min 0.655
_exptl_absorpt_correction_type abscor
_exptl_crystal_colour yellow
_exptl_crystal_density_diffrn 1.350
_exptl_crystal_density_method 'not measured'
_exptl_crystal_description plate
_exptl_crystal_F_000 560
_exptl_crystal_size_max 0.60
_exptl_crystal_size_mid 0.40
_exptl_crystal_size_min 0.18
_refine_diff_density_max 0.181
_refine_diff_density_min -0.207
_refine_diff_density_rms 0.044
_refine_ls_extinction_coef 0.037(2)
_refine_ls_extinction_expression Fc^*^=kFc[1+0.001xFc^2^\l^3^/sin(2\q)]^-1/4^
_refine_ls_extinction_method SHELXL
_refine_ls_goodness_of_fit_ref 1.109
_refine_ls_hydrogen_treatment constr
_refine_ls_matrix_type full
_refine_ls_number_parameters 182
_refine_ls_number_reflns 2041
_refine_ls_number_restraints 0
_refine_ls_restrained_S_all 1.109
_refine_ls_R_factor_all 0.0784
_refine_ls_R_factor_gt 0.0587
_refine_ls_shift/su_max 0.080
_refine_ls_shift/su_mean 0.005
_refine_ls_structure_factor_coef Fsqd
_refine_ls_weighting_details 'calc w=1/[\s^2^(Fo^2^)+(0.0720P)^2^+0.1368P] where P=(Fo^2^+2Fc^2^)/3'
_refine_ls_weighting_scheme calc
_refine_ls_wR_factor_gt 0.1440
_refine_ls_wR_factor_ref 0.1571
_reflns_number_gt 1678
_reflns_number_total 2041
_reflns_threshold_expression >2sigma(I)
_cod_data_source_file a909716csup1.cif
_cod_data_source_block p21c
_cod_original_cell_volume 1329.1(5)
_cod_original_sg_symbol_H-M P2(1)/c
_cod_database_code 7213226

loop_
_symmetry_equiv_pos_as_xyz
'x, y, z'
'-x, y+1/2, -z+1/2'
'-x, -y, -z'
'x, -y-1/2, z-1/2'

loop_
_atom_site_label
_atom_site_type_symbol
_atom_site_fract_x
_atom_site_fract_y
_atom_site_fract_z
_atom_site_U_iso_or_equiv
_atom_site_adp_type
_atom_site_occupancy
_atom_site_symmetry_multiplicity
_atom_site_calc_flag
_atom_site_refinement_flags
O1 O 0.07350(10) 0.66308(6) 0.11343(11) 0.0853(3) Uani 1 1 d .
O2 O 0.16457(17) 0.60055(7) 0.31455(15) 0.1322(5) Uani 1 1 d .
O3 O 0.42540(12) 0.68739(9) 0.32018(12) 0.1199(4) Uani 1 1 d .
O4 O 0.36622(11) 0.76513(7) 0.49764(11) 0.0896(3) Uani 1 1 d .
C1 C 0.14520(11) 0.82696(7) 0.26766(11) 0.0521(3) Uani 1 1 d .
C2 C 0.20503(12) 0.74715(7) 0.29032(13) 0.0561(3) Uani 1 1 d .
C3 C -0.00459(11) 0.83575(7) 0.20771(12) 0.0545(3) Uani 1 1 d .
C4 C -0.04375(13) 0.89162(8) 0.08935(14) 0.0666(4) Uani 1 1 d .
H4A H 0.0239 0.9238 0.0483 0.080 Uiso 1 1 calc R
C5 C -0.18313(15) 0.89955(9) 0.03225(17) 0.0833(5) Uani 1 1 d .
H5A H -0.2083 0.9361 -0.0483 0.100 Uiso 1 1 calc R
C6 C -0.28341(15) 0.85400(10) 0.09379(17) 0.0867(5) Uani 1 1 d .
H6A H -0.3766 0.8591 0.0545 0.104 Uiso 1 1 calc R
C7 C -0.24703(14) 0.80042(10) 0.21407(18) 0.0851(5) Uani 1 1 d .
H7A H -0.3161 0.7708 0.2573 0.102 Uiso 1 1 calc R
C8 C -0.10760(13) 0.79039(8) 0.27102(15) 0.0690(4) Uani 1 1 d .
H8A H -0.0833 0.7535 0.3512 0.083 Uiso 1 1 calc R
C9 C 0.22754(11) 0.90837(7) 0.30112(12) 0.0539(3) Uani 1 1 d .
C10 C 0.16973(13) 0.97838(8) 0.37057(14) 0.0643(4) Uani 1 1 d .
H10A H 0.0790 0.9743 0.3952 0.077 Uiso 1 1 calc R
C11 C 0.24678(15) 1.05438(8) 0.40343(16) 0.0759(4) Uani 1 1 d .
H11A H 0.2088 1.1000 0.4533 0.091 Uiso 1 1 calc R
C12 C 0.37885(14) 1.06229(9) 0.36254(16) 0.0782(4) Uani 1 1 d .
H12A H 0.4300 1.1133 0.3848 0.094 Uiso 1 1 calc R
C13 C 0.43607(14) 0.99477(9) 0.28840(16) 0.0766(4) Uani 1 1 d .
H13A H 0.5246 1.0008 0.2587 0.092 Uiso 1 1 calc R
C14 C 0.36092(12) 0.91802(8) 0.25842(15) 0.0652(4) Uani 1 1 d .
H14A H 0.3999 0.8724 0.2093 0.078 Uiso 1 1 calc R
N1 N 0.14226(12) 0.66378(7) 0.23500(13) 0.0727(3) Uani 1 1 d .
N2 N 0.34195(11) 0.73214(7) 0.37595(12) 0.0686(3) Uani 1 1 d .

loop_
_atom_site_aniso_label
_atom_site_aniso_U_11
_atom_site_aniso_U_22
_atom_site_aniso_U_33
_atom_site_aniso_U_23
_atom_site_aniso_U_13
_atom_site_aniso_U_12
O1 0.0744(6) 0.0819(6) 0.0980(6) -0.0232(5) 0.0038(5) -0.0049(5)
O2 0.2036(13) 0.0612(6) 0.1311(9) 0.0255(6) 0.0170(9) -0.0042(7)
O3 0.0986(6) 0.1692(9) 0.0897(7) -0.0085(7) 0.0022(6) 0.0750(6)
O4 0.0854(6) 0.1063(7) 0.0719(6) -0.0051(5) -0.0112(5) 0.0166(6)
C1 0.0495(6) 0.0565(6) 0.0505(6) 0.0009(5) 0.0064(5) -0.0006(5)
C2 0.0498(6) 0.0595(6) 0.0586(7) 0.0011(5) 0.0044(5) 0.0034(5)
C3 0.0490(6) 0.0542(6) 0.0601(6) -0.0032(5) 0.0056(5) 0.0010(5)
C4 0.0603(7) 0.0669(7) 0.0702(7) 0.0055(6) -0.0028(6) -0.0011(6)
C5 0.0767(8) 0.0822(9) 0.0838(9) 0.0000(8) -0.0197(7) 0.0137(7)
C6 0.0545(7) 0.0966(9) 0.1041(10) -0.0215(9) -0.0106(7) 0.0053(7)
C7 0.0532(7) 0.0922(9) 0.1115(11) -0.0155(9) 0.0163(7) -0.0116(7)
C8 0.0566(7) 0.0689(7) 0.0820(8) 0.0004(7) 0.0109(6) -0.0031(6)
C9 0.0466(6) 0.0574(6) 0.0562(6) 0.0039(5) 0.0006(5) 0.0003(5)
C10 0.0611(7) 0.0615(7) 0.0704(7) -0.0023(6) 0.0083(6) 0.0000(6)
C11 0.0861(9) 0.0610(7) 0.0793(8) -0.0095(7) 0.0050(7) -0.0012(7)
C12 0.0739(8) 0.0695(7) 0.0868(9) 0.0026(7) -0.0090(7) -0.0177(7)
C13 0.0545(7) 0.0783(8) 0.0955(9) 0.0092(8) 0.0030(7) -0.0082(7)
C14 0.0536(7) 0.0650(7) 0.0768(8) 0.0004(7) 0.0074(6) -0.0001(6)
N1 0.0791(7) 0.0558(6) 0.0857(7) 0.0003(6) 0.0203(6) 0.0023(5)
N2 0.0659(6) 0.0769(6) 0.0629(6) 0.0073(5) 0.0070(5) 0.0191(5)

loop_
_atom_type_symbol
_atom_type_description
_atom_type_scat_dispersion_real
_atom_type_scat_dispersion_imag
_atom_type_scat_source
C C 0.0033 0.0016 'International Tables Vol C Tables 4.2.6.8 and 6.1.1.4'
H H 0.0000 0.0000 'International Tables Vol C Tables 4.2.6.8 and 6.1.1.4'
N N 0.0061 0.0033 'International Tables Vol C Tables 4.2.6.8 and 6.1.1.4'
O O 0.0106 0.0060 'International Tables Vol C Tables 4.2.6.8 and 6.1.1.4'

loop_
_geom_angle_atom_site_label_1
_geom_angle_atom_site_label_2
_geom_angle_atom_site_label_3
_geom_angle
C2 C1 C9 120.90(10)
C2 C1 C3 120.98(10)
C9 C1 C3 118.11(9)
C1 C2 N2 124.14(10)
C1 C2 N1 125.13(10)
N2 C2 N1 110.72(9)
C8 C3 C4 119.03(11)
C8 C3 C1 120.84(10)
C4 C3 C1 120.11(10)
C5 C4 C3 120.36(12)
C6 C5 C4 120.24(13)
C5 C6 C7 120.22(13)
C6 C7 C8 120.32(14)
C7 C8 C3 119.79(12)
C10 C9 C14 118.58(11)
C10 C9 C1 120.13(10)
C14 C9 C1 121.23(10)
C11 C10 C9 120.36(12)
C12 C11 C10 120.23(13)
C11 C12 C13 120.26(13)
C12 C13 C14 119.73(13)
C13 C14 C9 120.76(12)
O2 N1 O1 125.08(11)
O2 N1 C2 116.58(11)
O1 N1 C2 118.34(10)
O3 N2 O4 123.43(11)
O3 N2 C2 117.67(11)
O4 N2 C2 118.90(11)

loop_
_geom_bond_atom_site_label_1
_geom_bond_atom_site_label_2
_geom_bond_distance
O1 N1 1.2208(15)
O2 N1 1.2100(15)
O3 N2 1.2116(16)
O4 N2 1.2144(14)
C1 C2 1.3520(15)
C1 C9 1.4854(15)
C1 C3 1.4872(15)
C2 N2 1.4683(16)
C2 N1 1.4710(15)
C3 C8 1.3904(17)
C3 C4 1.3905(16)
C4 C5 1.3864(19)
C5 C6 1.364(2)
C6 C7 1.378(2)
C7 C8 1.3897(19)
C9 C10 1.3909(17)
C9 C14 1.3945(17)
C10 C11 1.3898(18)
C11 C12 1.373(2)
C12 C13 1.382(2)
C13 C14 1.3862(18)
